data_7707875
loop_
_publ_author_name
'Ingham, Aidan'
'Kostelnik, Thomas I.'
'McNeil, Brooke L.'
'Patrick, Brian O.'
'Choudhary, Neha'
'Jaraquemada-Pel\'aez, Mar\'ia de Guadalupe'
'Orvig, Chris'

_publ_section_title
;
 Getting a lead on Pb<sup>2+</sup>-amide chelators for
 <sup>203/212</sup>Pb radiopharmaceuticals.
;
_journal_issue 33
_journal_name_full 'Dalton transactions (Cambridge, England : 2003)'
_journal_page_first 11579
_journal_page_last 11595
_journal_paper_doi 10.1039/d1dt01653a
_journal_volume 50
_journal_year 2021
_chemical_formula_moiety 'C14 H28 N7 O9 Pb, H2 O, N O3'
_chemical_formula_sum 'C14 H30 N8 O13 Pb'
_chemical_formula_weight 725.65
_space_group_crystal_system monoclinic
_space_group_IT_number 14
_space_group_name_Hall '-P 2ybc'
_space_group_name_H-M_alt 'P 1 21/c 1'
_atom_sites_solution_hydrogens mixed
_atom_sites_solution_primary dual
_audit_block_doi 10.5517/ccdc.csd.cc27z49p
_audit_creation_date 2021-01-27
_audit_creation_method
;
Olex2 1.3
(compiled 2020.11.12 svn.r5f609507 for OlexSys, GUI svn.r6226)
;
_audit_update_record
;
2021-05-19 deposited with the CCDC.	2021-07-21 downloaded from the CCDC.
;
_cell_angle_alpha 90
_cell_angle_beta 92.6860(10)
_cell_angle_gamma 90
_cell_formula_units_Z 4
_cell_length_a 11.2179(2)
_cell_length_b 27.5158(5)
_cell_length_c 7.7860(2)
_cell_measurement_reflns_used 9996
_cell_measurement_temperature 110(2)
_cell_measurement_theta_max 30.48
_cell_measurement_theta_min 2.72
_cell_volume 2400.66(9)
_computing_cell_refinement 'SAINT V8.40B (Bruker, 2016)'
_computing_data_reduction 'SAINT V8.40B (Bruker, 2016)'
_computing_molecular_graphics 'Olex2 1.3 (Dolomanov et al., 2009)'
_computing_publication_material 'Olex2 1.3 (Dolomanov et al., 2009)'
_computing_structure_refinement 'XL  (Sheldrick, 2008)'
_computing_structure_solution 'SHELXT 2018/2 (Sheldrick, 2018)'
_diffrn_ambient_temperature 110(2)
_diffrn_detector 'Bruker APEX2 area detector'
_diffrn_detector_area_resol_mean 7.9
_diffrn_detector_type 'CCD area detector'
_diffrn_measured_fraction_theta_full 1.000
_diffrn_measured_fraction_theta_max 0.997
_diffrn_measurement_device 'Bruker D8 Kappa diffractometer'
_diffrn_measurement_device_type 'Bruker APEX II area detector'
_diffrn_measurement_method '\w and \f scans'
_diffrn_radiation_monochromator 'TRIUMPH curved-crystal'
_diffrn_radiation_probe x-ray
_diffrn_radiation_type MoK\a
_diffrn_radiation_wavelength 0.71073
_diffrn_reflns_av_R_equivalents 0.0689
_diffrn_reflns_av_unetI/netI 0.0548
_diffrn_reflns_Laue_measured_fraction_full 1.000
_diffrn_reflns_Laue_measured_fraction_max 0.997
_diffrn_reflns_limit_h_max 15
_diffrn_reflns_limit_h_min -16
_diffrn_reflns_limit_k_max 38
_diffrn_reflns_limit_k_min -39
_diffrn_reflns_limit_l_max 11
_diffrn_reflns_limit_l_min -11
_diffrn_reflns_number 34585
_diffrn_reflns_point_group_measured_fraction_full 1.000
_diffrn_reflns_point_group_measured_fraction_max 0.997
_diffrn_reflns_theta_full 25.242
_diffrn_reflns_theta_max 30.553
_diffrn_reflns_theta_min 1.962
_diffrn_source 'sealed X-ray tube'
_diffrn_source_current 30.0
_diffrn_source_power 1.35
_diffrn_source_voltage 45.0
_diffrn_standards_number 0
_exptl_absorpt_coefficient_mu 7.108
_exptl_absorpt_correction_T_max 0.583
_exptl_absorpt_correction_T_min 0.486
_exptl_absorpt_correction_type multi-scan
_exptl_absorpt_process_details
;
SADABS-2016/2 (Bruker, 2016/2) was used for absorption correction.
wR2(int) was 0.0702 before and 0.0534 after correction.
The ratio of minimum to maximum transmission is 0.8345.
The \l/2 correction factor is not present.
;
_exptl_crystal_colour colourless
_exptl_crystal_colour_primary colourless
_exptl_crystal_density_diffrn 2.008
_exptl_crystal_description needle
_exptl_crystal_F_000 1424
_exptl_crystal_recrystallization_method
'The material was recrystallised from a mixture of water and acetone  by slow evaporation'
_exptl_crystal_size_max 0.291
_exptl_crystal_size_mid 0.147
_exptl_crystal_size_min 0.076
_refine_diff_density_max 2.514
_refine_diff_density_min -2.005
_refine_diff_density_rms 0.185
_refine_ls_extinction_method none
_refine_ls_goodness_of_fit_ref 1.075
_refine_ls_hydrogen_treatment mixed
_refine_ls_matrix_type full
_refine_ls_number_parameters 344
_refine_ls_number_reflns 7328
_refine_ls_number_restraints 0
_refine_ls_restrained_S_all 1.075
_refine_ls_R_factor_all 0.0600
_refine_ls_R_factor_gt 0.0400
_refine_ls_shift/su_max 0.003
_refine_ls_shift/su_mean 0.000
_refine_ls_structure_factor_coef Fsqd
_refine_ls_weighting_details 'w=1/[\s^2^(Fo^2^)+(0.0296P)^2^+3.5713P] where P=(Fo^2^+2Fc^2^)/3'
_refine_ls_weighting_scheme calc
_refine_ls_wR_factor_gt 0.0735
_refine_ls_wR_factor_ref 0.0785
_reflns_Friedel_coverage 0.000
_reflns_number_gt 5751
_reflns_number_total 7328
_reflns_threshold_expression 'I > 2\s(I)'
_cod_data_source_file d1dt01653a2.cif
_cod_data_source_block co582
_cod_depositor_comments 'Adding full bibliography for 7707873--7707875.cif.'
_cod_database_code 7707875
_shelx_shelxl_version_number 2018/3
_shelx_space_group_comment
;
The symmetry employed for this shelxl refinement is uniquely defined
by the following loop, which should always be used as a source of
symmetry information in preference to the above space-group names.
They are only intended as comments.
;
_shelx_estimated_absorpt_t_max 0.614
_shelx_estimated_absorpt_t_min 0.232
_olex2_refinement_description
;
1. Fixed Uiso
 At 1.2 times of:
  All C(H,H) groups, All N(H,H) groups
 At 1.5 times of:
  All O(H,H) groups
2.a Free rotating group:
 O10(H10C,H10D)
2.b Secondary CH2 refined with riding coordinates:
 C2(H2A,H2B), C3(H3C,H3D), C5(H5A,H5B), C6(H6C,H6D), C7(H7A,H7B), C8(H8A,H8B),
 C9(H9A,H9B), C10(H10A,H10B), C11(H11A,H11B), C13(H13A,H13B)
2.c X=CH2 refined with riding coordinates:
 N3(H3A,H3B), N4(H4A,H4B)
;
_olex2_diffrn_ambient_temperature_device 'Oxford Cryosystems'
_olex2_exptl_crystal_mounting_method 'The crystal was mounted on a mylar loop in oil'
_olex2_submission_original_sample_id 'AI-[Pb(EGTAm)]2+ pH4'
_olex2_submission_special_instructions 'No special instructions were received'

loop_
_space_group_symop_operation_xyz
'x, y, z'
'-x, y+1/2, -z+1/2'
'-x, -y, -z'
'x, -y-1/2, z-1/2'

loop_
_atom_site_label
_atom_site_type_symbol
_atom_site_fract_x
_atom_site_fract_y
_atom_site_fract_z
_atom_site_U_iso_or_equiv
_atom_site_adp_type
_atom_site_occupancy
_atom_site_site_symmetry_order
_atom_site_calc_flag
_atom_site_refinement_flags_posn
_atom_site_refinement_flags_adp
_atom_site_refinement_flags_occupancy
_atom_site_disorder_assembly
_atom_site_disorder_group
Pb1 Pb 0.71160(2) 0.62746(2) 0.51920(2) 0.01167(5) Uani 1 1 d . . . . .
O1 O 0.7787(3) 0.71005(12) 0.6401(4) 0.0177(7) Uani 1 1 d . . . . .
O2 O 0.9231(3) 0.61917(12) 0.3512(4) 0.0183(7) Uani 1 1 d . . . . .
O3 O 0.7134(3) 0.58635(12) 0.8379(4) 0.0155(7) Uani 1 1 d . . . . .
O4 O 0.5292(3) 0.56158(12) 0.5877(4) 0.0166(7) Uani 1 1 d . . . . .
O5 O 0.6961(3) 0.69031(12) 0.2680(4) 0.0201(8) Uani 1 1 d . . . . .
O6 O 0.5235(3) 0.66927(12) 0.6643(4) 0.0173(7) Uani 1 1 d . . . . .
O7 O 0.7010(3) 0.55222(12) 0.2751(4) 0.0192(7) Uani 1 1 d . . . . .
O8 O 0.7960(3) 0.53102(12) 0.5136(4) 0.0171(7) Uani 1 1 d . . . . .
O9 O 0.8001(4) 0.48461(13) 0.2888(5) 0.0254(8) Uani 1 1 d . . . . .
N1 N 0.9224(4) 0.76313(16) 0.7303(6) 0.0216(9) Uani 1 1 d . . . . .
H1A H 0.874(6) 0.788(2) 0.739(8) 0.034(18) Uiso 1 1 d . . . . .
H1B H 0.995(7) 0.770(3) 0.755(9) 0.05(2) Uiso 1 1 d . . . . .
N2 N 0.9291(3) 0.63161(14) 0.6979(5) 0.0140(7) Uani 1 1 d . . . . .
N3 N 1.0729(4) 0.56381(16) 0.3622(5) 0.0229(9) Uani 1 1 d . . . . .
H3A H 1.070891 0.560175 0.249832 0.027 Uiso 1 1 calc R U . . .
H3B H 1.124408 0.547161 0.427443 0.027 Uiso 1 1 calc R U . . .
N4 N 0.6352(4) 0.70794(14) -0.0065(5) 0.0173(8) Uani 1 1 d . . . . .
H4A H 0.688991 0.731004 -0.014822 0.021 Uiso 1 1 calc R U . . .
H4B H 0.585659 0.701417 -0.094424 0.021 Uiso 1 1 calc R U . . .
N5 N 0.4995(3) 0.63515(13) 0.3187(5) 0.0126(8) Uani 1 1 d . . . . .
N6 N 0.3356(5) 0.6993(2) 0.6393(7) 0.0299(11) Uani 1 1 d . . . . .
H6A H 0.329(7) 0.701(3) 0.751(10) 0.05(2) Uiso 1 1 d . . . . .
H6B H 0.280(7) 0.707(3) 0.570(9) 0.04(2) Uiso 1 1 d . . . . .
N7 N 0.7660(4) 0.52261(14) 0.3584(5) 0.0150(8) Uani 1 1 d . . . . .
C1 C 0.8849(4) 0.71923(17) 0.6813(6) 0.0161(9) Uani 1 1 d . . . . .
C2 C 0.9803(4) 0.68029(17) 0.6730(6) 0.0172(10) Uani 1 1 d . . . . .
H2A H 1.016879 0.681698 0.559833 0.021 Uiso 1 1 calc R U . . .
H2B H 1.043645 0.686439 0.763110 0.021 Uiso 1 1 calc R U . . .
C3 C 1.0083(4) 0.59517(17) 0.6292(6) 0.0152(9) Uani 1 1 d . . . . .
H3C H 0.987464 0.562747 0.674144 0.018 Uiso 1 1 calc R U . . .
H3D H 1.091671 0.602438 0.668079 0.018 Uiso 1 1 calc R U . . .
C4 C 0.9983(4) 0.59434(17) 0.4332(6) 0.0156(9) Uani 1 1 d . . . . .
C5 C 0.9069(4) 0.62320(18) 0.8830(5) 0.0162(9) Uani 1 1 d . . . . .
H5A H 0.866873 0.652152 0.928993 0.019 Uiso 1 1 calc R U . . .
H5B H 0.984557 0.619422 0.947451 0.019 Uiso 1 1 calc R U . . .
C6 C 0.8314(4) 0.57906(18) 0.9135(6) 0.0181(10) Uani 1 1 d . . . . .
H6C H 0.867981 0.550117 0.861831 0.022 Uiso 1 1 calc R U . . .
H6D H 0.826995 0.573344 1.038561 0.022 Uiso 1 1 calc R U . . .
C7 C 0.6436(5) 0.54257(17) 0.8468(6) 0.0172(10) Uani 1 1 d . . . . .
H7A H 0.637541 0.532516 0.968165 0.021 Uiso 1 1 calc R U . . .
H7B H 0.682376 0.516018 0.784264 0.021 Uiso 1 1 calc R U . . .
C8 C 0.5207(5) 0.55221(17) 0.7668(5) 0.0165(9) Uani 1 1 d . . . . .
H8A H 0.468767 0.523669 0.783483 0.020 Uiso 1 1 calc R U . . .
H8B H 0.484807 0.580562 0.823208 0.020 Uiso 1 1 calc R U . . .
C9 C 0.4147(4) 0.57071(19) 0.5044(6) 0.0184(10) Uani 1 1 d . . . . .
H9A H 0.371002 0.595120 0.570548 0.022 Uiso 1 1 calc R U . . .
H9B H 0.367186 0.540374 0.499703 0.022 Uiso 1 1 calc R U . . .
C10 C 0.4307(5) 0.58912(18) 0.3253(6) 0.0190(10) Uani 1 1 d . . . . .
H10A H 0.472057 0.563915 0.259720 0.023 Uiso 1 1 calc R U . . .
H10B H 0.350997 0.594283 0.268057 0.023 Uiso 1 1 calc R U . . .
C11 C 0.5355(4) 0.64306(17) 0.1428(6) 0.0147(9) Uani 1 1 d . . . . .
H11A H 0.464940 0.652197 0.068793 0.018 Uiso 1 1 calc R U . . .
H11B H 0.568710 0.612570 0.097283 0.018 Uiso 1 1 calc R U . . .
C12 C 0.6289(4) 0.68311(16) 0.1381(6) 0.0141(9) Uani 1 1 d . . . . .
C13 C 0.4314(4) 0.67685(18) 0.3789(6) 0.0160(9) Uani 1 1 d . . . . .
H13A H 0.347390 0.673638 0.335586 0.019 Uiso 1 1 calc R U . . .
H13B H 0.463896 0.706947 0.329512 0.019 Uiso 1 1 calc R U . . .
C14 C 0.4343(4) 0.68173(17) 0.5746(6) 0.0179(10) Uani 1 1 d . . . . .
O10 O 0.8191(4) 0.43848(18) -0.0332(5) 0.0396(11) Uani 1 1 d G . . . .
H10C H 0.831916 0.459023 0.047069 0.059 Uiso 1 1 d G U . . .
H10D H 0.797993 0.412780 0.017972 0.059 Uiso 1 1 d G U . . .
O11 O 0.7474(4) 0.33803(18) 0.0247(5) 0.0390(11) Uani 1 1 d . . . . .
O12 O 0.8499(4) 0.31805(18) -0.1930(6) 0.0438(12) Uani 1 1 d . . . . .
O13 O 0.8340(5) 0.26677(18) 0.0214(7) 0.0556(15) Uani 1 1 d . . . . .
N8 N 0.8088(5) 0.3078(2) -0.0508(7) 0.0393(14) Uani 1 1 d . . . . .

loop_
_atom_site_aniso_label
_atom_site_aniso_U_11
_atom_site_aniso_U_22
_atom_site_aniso_U_33
_atom_site_aniso_U_23
_atom_site_aniso_U_13
_atom_site_aniso_U_12
Pb1 0.01390(8) 0.01053(8) 0.01020(7) 0.00030(7) -0.00357(5) 0.00071(7)
O1 0.0160(17) 0.0119(16) 0.0245(17) -0.0008(14) -0.0066(14) -0.0014(13)
O2 0.0174(16) 0.0215(19) 0.0155(15) 0.0017(13) -0.0040(12) 0.0022(14)
O3 0.0144(16) 0.0156(17) 0.0158(15) 0.0003(13) -0.0065(12) -0.0005(13)
O4 0.0201(18) 0.0169(17) 0.0124(15) 0.0028(13) -0.0021(13) -0.0005(13)
O5 0.0207(18) 0.0187(18) 0.0199(17) 0.0050(14) -0.0093(14) -0.0097(14)
O6 0.0159(17) 0.0197(18) 0.0157(15) -0.0035(13) -0.0044(13) 0.0014(13)
O7 0.0237(19) 0.0185(18) 0.0150(16) 0.0024(13) -0.0045(14) 0.0050(14)
O8 0.0243(18) 0.0170(17) 0.0094(15) 0.0011(12) -0.0054(13) 0.0015(14)
O9 0.036(2) 0.0167(18) 0.0237(19) -0.0085(15) 0.0041(16) 0.0048(16)
N1 0.016(2) 0.014(2) 0.034(2) -0.0103(18) -0.0059(19) -0.0003(17)
N2 0.0143(18) 0.0144(19) 0.0130(16) -0.0014(15) -0.0040(13) 0.0049(16)
N3 0.024(2) 0.029(2) 0.0156(19) 0.0017(18) 0.0016(17) 0.0116(19)
N4 0.023(2) 0.015(2) 0.0143(18) 0.0040(15) -0.0025(16) -0.0031(16)
N5 0.0169(19) 0.0079(19) 0.0127(17) 0.0014(14) -0.0021(14) -0.0010(14)
N6 0.024(3) 0.039(3) 0.026(3) -0.003(2) 0.000(2) 0.012(2)
N7 0.019(2) 0.014(2) 0.0117(17) -0.0017(15) 0.0027(15) 0.0008(16)
C1 0.016(2) 0.015(2) 0.017(2) -0.0017(18) -0.0033(17) 0.0035(18)
C2 0.012(2) 0.016(2) 0.023(2) -0.0053(19) -0.0032(18) 0.0012(18)
C3 0.015(2) 0.017(2) 0.014(2) 0.0002(18) -0.0011(17) 0.0040(18)
C4 0.014(2) 0.017(2) 0.015(2) 0.0009(18) -0.0018(17) 0.0004(18)
C5 0.018(2) 0.020(2) 0.0096(18) -0.0028(18) -0.0059(15) 0.006(2)
C6 0.021(2) 0.021(3) 0.012(2) 0.0019(18) -0.0037(18) 0.0046(19)
C7 0.027(3) 0.012(2) 0.012(2) 0.0037(17) -0.0021(18) -0.0016(19)
C8 0.028(3) 0.015(2) 0.0070(19) -0.0003(17) 0.0015(17) -0.0040(19)
C9 0.015(2) 0.023(3) 0.017(2) 0.0045(19) -0.0056(18) -0.0088(19)
C10 0.021(3) 0.019(3) 0.016(2) 0.0043(19) -0.0067(19) -0.012(2)
C11 0.016(2) 0.014(2) 0.013(2) -0.0001(17) -0.0042(17) -0.0028(17)
C12 0.018(2) 0.009(2) 0.015(2) -0.0005(17) -0.0009(17) 0.0043(17)
C13 0.016(2) 0.019(2) 0.013(2) -0.0006(18) -0.0041(17) 0.0021(19)
C14 0.017(2) 0.015(2) 0.021(2) -0.0023(19) -0.0042(18) 0.0026(18)
O10 0.052(3) 0.049(3) 0.0182(19) -0.0046(19) 0.0062(19) 0.018(2)
O11 0.024(2) 0.060(3) 0.033(2) 0.008(2) 0.0011(18) 0.005(2)
O12 0.035(3) 0.064(3) 0.032(2) 0.009(2) 0.0012(19) 0.008(2)
O13 0.070(4) 0.033(3) 0.060(3) 0.003(2) -0.033(3) -0.010(2)
N8 0.031(3) 0.047(4) 0.037(3) 0.001(3) -0.019(2) -0.001(2)

loop_
_atom_type_symbol
_atom_type_description
_atom_type_scat_dispersion_real
_atom_type_scat_dispersion_imag
_atom_type_scat_source
C C 0.0033 0.0016 'International Tables Vol C Tables 4.2.6.8 and 6.1.1.4'
H H 0.0000 0.0000 'International Tables Vol C Tables 4.2.6.8 and 6.1.1.4'
N N 0.0061 0.0033 'International Tables Vol C Tables 4.2.6.8 and 6.1.1.4'
O O 0.0106 0.0060 'International Tables Vol C Tables 4.2.6.8 and 6.1.1.4'
Pb Pb -3.3944 10.1111 'International Tables Vol C Tables 4.2.6.8 and 6.1.1.4'

loop_
_exptl_crystal_face_index_h
_exptl_crystal_face_index_k
_exptl_crystal_face_index_l
_exptl_crystal_face_perp_dist
0.00 1.00 0.00 0.0300
0.00 -1.00 0.00 0.0380
1.00 -1.00 1.00 0.0560
-1.00 1.00 -1.00 0.0630
1.00 0.00 -1.00 0.1140
-1.00 0.00 1.00 0.0450

loop_
_geom_angle_atom_site_label_1
_geom_angle_atom_site_label_2
_geom_angle_atom_site_label_3
_geom_angle
_geom_angle_site_symmetry_1
_geom_angle_site_symmetry_3
_geom_angle_publ_flag
O1 Pb1 O2 90.19(11) . . ?
O1 Pb1 O3 92.53(10) . . ?
O1 Pb1 O4 135.14(10) . . ?
O1 Pb1 O5 72.28(10) . . ?
O1 Pb1 O6 71.91(11) . . ?
O1 Pb1 O7 154.91(11) . . ?
O1 Pb1 O8 138.45(10) . . ?
O1 Pb1 N2 62.55(11) . . ?
O1 Pb1 N5 111.51(10) . . ?
O2 Pb1 O4 133.24(10) . . ?
O2 Pb1 O7 68.29(10) . . ?
O2 Pb1 O8 67.65(10) . . ?
O2 Pb1 N5 117.91(10) . . ?
O3 Pb1 O2 115.19(9) . . ?
O3 Pb1 O4 62.15(9) . . ?
O3 Pb1 O7 107.95(9) . . ?
O3 Pb1 O8 68.61(9) . . ?
O3 Pb1 N2 65.72(11) . . ?
O3 Pb1 N5 120.67(10) . . ?
O4 Pb1 O7 69.14(10) . . ?
O4 Pb1 O8 69.07(10) . . ?
O5 Pb1 O2 74.30(11) . . ?
O5 Pb1 O3 162.59(11) . . ?
O5 Pb1 O4 123.17(10) . . ?
O5 Pb1 O6 90.30(11) . . ?
O5 Pb1 O7 88.98(10) . . ?
O5 Pb1 O8 128.52(10) . . ?
O5 Pb1 N2 112.19(11) . . ?
O5 Pb1 N5 60.37(10) . . ?
O6 Pb1 O2 159.46(10) . . ?
O6 Pb1 O3 76.60(10) . . ?
O6 Pb1 O4 66.66(10) . . ?
O6 Pb1 O7 126.05(10) . . ?
O6 Pb1 O8 132.68(10) . . ?
O6 Pb1 N2 117.56(10) . . ?
O6 Pb1 N5 62.55(10) . . ?
O7 Pb1 O8 45.51(9) . . ?
N2 Pb1 O2 58.96(10) . . ?
N2 Pb1 O4 124.61(10) . . ?
N2 Pb1 O7 112.38(11) . . ?
N2 Pb1 O8 75.91(10) . . ?
N2 Pb1 N5 172.31(11) . . ?
N5 Pb1 O4 62.93(10) . . ?
N5 Pb1 O7 70.71(10) . . ?
N5 Pb1 O8 109.92(10) . . ?
C1 O1 Pb1 122.4(3) . . ?
C4 O2 Pb1 112.3(3) . . ?
C6 O3 Pb1 113.4(3) . . ?
C6 O3 C7 110.8(3) . . ?
C7 O3 Pb1 114.2(2) . . ?
C8 O4 Pb1 112.7(3) . . ?
C8 O4 C9 112.0(4) . . ?
C9 O4 Pb1 116.6(3) . . ?
C12 O5 Pb1 121.2(3) . . ?
C14 O6 Pb1 120.5(3) . . ?
N7 O7 Pb1 97.1(2) . . ?
N7 O8 Pb1 96.5(2) . . ?
H1A N1 H1B 115(6) . . ?
C1 N1 H1A 122(4) . . ?
C1 N1 H1B 123(5) . . ?
C2 N2 Pb1 108.2(3) . . ?
C2 N2 C5 110.6(4) . . ?
C3 N2 Pb1 109.1(3) . . ?
C3 N2 C2 109.2(4) . . ?
C3 N2 C5 112.3(4) . . ?
C5 N2 Pb1 107.3(3) . . ?
H3A N3 H3B 120.0 . . ?
C4 N3 H3A 120.0 . . ?
C4 N3 H3B 120.0 . . ?
H4A N4 H4B 120.0 . . ?
C12 N4 H4A 120.0 . . ?
C12 N4 H4B 120.0 . . ?
C10 N5 Pb1 110.3(3) . . ?
C11 N5 Pb1 105.6(3) . . ?
C11 N5 C10 109.0(3) . . ?
C11 N5 C13 110.7(3) . . ?
C13 N5 Pb1 108.9(3) . . ?
C13 N5 C10 112.1(4) . . ?
H6A N6 H6B 122(7) . . ?
C14 N6 H6A 121(5) . . ?
C14 N6 H6B 117(5) . . ?
O7 N7 O8 119.9(4) . . ?
O9 N7 O7 120.2(4) . . ?
O9 N7 O8 119.8(4) . . ?
O1 C1 N1 123.0(4) . . ?
O1 C1 C2 120.9(4) . . ?
N1 C1 C2 116.1(4) . . ?
N2 C2 C1 110.9(4) . . ?
N2 C2 H2A 109.5 . . ?
N2 C2 H2B 109.5 . . ?
C1 C2 H2A 109.5 . . ?
C1 C2 H2B 109.5 . . ?
H2A C2 H2B 108.1 . . ?
N2 C3 H3C 109.4 . . ?
N2 C3 H3D 109.4 . . ?
N2 C3 C4 111.1(4) . . ?
H3C C3 H3D 108.0 . . ?
C4 C3 H3C 109.4 . . ?
C4 C3 H3D 109.4 . . ?
O2 C4 N3 124.2(4) . . ?
O2 C4 C3 121.6(4) . . ?
N3 C4 C3 114.1(4) . . ?
N2 C5 H5A 108.9 . . ?
N2 C5 H5B 108.9 . . ?
N2 C5 C6 113.4(4) . . ?
H5A C5 H5B 107.7 . . ?
C6 C5 H5A 108.9 . . ?
C6 C5 H5B 108.9 . . ?
O3 C6 C5 109.7(4) . . ?
O3 C6 H6C 109.7 . . ?
O3 C6 H6D 109.7 . . ?
C5 C6 H6C 109.7 . . ?
C5 C6 H6D 109.7 . . ?
H6C C6 H6D 108.2 . . ?
O3 C7 H7A 109.9 . . ?
O3 C7 H7B 109.9 . . ?
O3 C7 C8 108.7(4) . . ?
H7A C7 H7B 108.3 . . ?
C8 C7 H7A 109.9 . . ?
C8 C7 H7B 109.9 . . ?
O4 C8 C7 109.5(4) . . ?
O4 C8 H8A 109.8 . . ?
O4 C8 H8B 109.8 . . ?
C7 C8 H8A 109.8 . . ?
C7 C8 H8B 109.8 . . ?
H8A C8 H8B 108.2 . . ?
O4 C9 H9A 109.7 . . ?
O4 C9 H9B 109.7 . . ?
O4 C9 C10 109.6(4) . . ?
H9A C9 H9B 108.2 . . ?
C10 C9 H9A 109.7 . . ?
C10 C9 H9B 109.7 . . ?
N5 C10 C9 113.9(4) . . ?
N5 C10 H10A 108.8 . . ?
N5 C10 H10B 108.8 . . ?
C9 C10 H10A 108.8 . . ?
C9 C10 H10B 108.8 . . ?
H10A C10 H10B 107.7 . . ?
N5 C11 H11A 109.5 . . ?
N5 C11 H11B 109.5 . . ?
N5 C11 C12 110.6(4) . . ?
H11A C11 H11B 108.1 . . ?
C12 C11 H11A 109.5 . . ?
C12 C11 H11B 109.5 . . ?
O5 C12 N4 123.6(4) . . ?
O5 C12 C11 119.0(4) . . ?
N4 C12 C11 117.4(4) . . ?
N5 C13 H13A 108.8 . . ?
N5 C13 H13B 108.8 . . ?
N5 C13 C14 113.6(4) . . ?
H13A C13 H13B 107.7 . . ?
C14 C13 H13A 108.8 . . ?
C14 C13 H13B 108.8 . . ?
O6 C14 N6 123.5(5) . . ?
O6 C14 C13 121.0(4) . . ?
N6 C14 C13 115.5(4) . . ?
H10C O10 H10D 104.5 . . ?
O11 N8 O12 120.1(6) . . ?
O11 N8 O13 119.7(6) . . ?
O12 N8 O13 120.2(6) . . ?

loop_
_geom_bond_atom_site_label_1
_geom_bond_atom_site_label_2
_geom_bond_distance
_geom_bond_site_symmetry_2
_geom_bond_publ_flag
Pb1 O1 2.559(3) . ?
Pb1 O2 2.772(3) . ?
Pb1 O3 2.726(3) . ?
Pb1 O4 2.803(3) . ?
Pb1 O5 2.611(3) . ?
Pb1 O6 2.697(3) . ?
Pb1 O7 2.809(3) . ?
Pb1 O8 2.818(3) . ?
Pb1 N2 2.754(4) . ?
Pb1 N5 2.792(4) . ?
O1 C1 1.245(6) . ?
O2 C4 1.240(5) . ?
O3 C6 1.438(5) . ?
O3 C7 1.440(6) . ?
O4 C8 1.426(5) . ?
O4 C9 1.434(5) . ?
O5 C12 1.249(5) . ?
O6 C14 1.241(6) . ?
O7 N7 1.253(5) . ?
O8 N7 1.261(5) . ?
O9 N7 1.246(5) . ?
N1 H1A 0.87(7) . ?
N1 H1B 0.85(7) . ?
N1 C1 1.329(6) . ?
N2 C2 1.474(6) . ?
N2 C3 1.458(6) . ?
N2 C5 1.492(6) . ?
N3 H3A 0.8800 . ?
N3 H3B 0.8800 . ?
N3 C4 1.324(6) . ?
N4 H4A 0.8800 . ?
N4 H4B 0.8800 . ?
N4 C12 1.321(6) . ?
N5 C10 1.486(6) . ?
N5 C11 1.462(6) . ?
N5 C13 1.468(6) . ?
N6 H6A 0.88(8) . ?
N6 H6B 0.84(7) . ?
N6 C14 1.329(7) . ?
C1 C2 1.518(6) . ?
C2 H2A 0.9900 . ?
C2 H2B 0.9900 . ?
C3 H3C 0.9900 . ?
C3 H3D 0.9900 . ?
C3 C4 1.525(6) . ?
C5 H5A 0.9900 . ?
C5 H5B 0.9900 . ?
C5 C6 1.506(7) . ?
C6 H6C 0.9900 . ?
C6 H6D 0.9900 . ?
C7 H7A 0.9900 . ?
C7 H7B 0.9900 . ?
C7 C8 1.509(7) . ?
C8 H8A 0.9900 . ?
C8 H8B 0.9900 . ?
C9 H9A 0.9900 . ?
C9 H9B 0.9900 . ?
C9 C10 1.502(6) . ?
C10 H10A 0.9900 . ?
C10 H10B 0.9900 . ?
C11 H11A 0.9900 . ?
C11 H11B 0.9900 . ?
C11 C12 1.522(6) . ?
C13 H13A 0.9900 . ?
C13 H13B 0.9900 . ?
C13 C14 1.528(6) . ?
O10 H10C 0.8498 . ?
O10 H10D 0.8505 . ?
O11 N8 1.245(7) . ?
O12 N8 1.252(7) . ?
O13 N8 1.286(7) . ?

loop_
_geom_hbond_atom_site_label_D
_geom_hbond_atom_site_label_H
_geom_hbond_atom_site_label_A
_geom_hbond_distance_DH
_geom_hbond_distance_HA
_geom_hbond_distance_DA
_geom_hbond_angle_DHA
_geom_hbond_site_symmetry_A
_geom_hbond_publ_flag
N1 H1A O5 0.87(7) 2.11(7) 2.871(6) 146(6) 4_576 yes
N1 H1B O12 0.85(7) 2.26(7) 2.994(7) 145(6) 2_755 yes
N3 H3A O10 0.88 2.14 2.886(6) 142.6 3_765 yes
N4 H4A O1 0.88 2.23 2.969(5) 141.0 4_575 yes
N4 H4B O6 0.88 2.16 2.995(5) 157.8 1_554 yes
N6 H6A O11 0.88(8) 2.25(8) 2.999(7) 143(6) 3_666 yes
N6 H6B O13 0.84(7) 2.17(7) 2.900(7) 145(6) 2_655 yes
O10 H10C O9 0.85 2.06 2.827(5) 150.5 . yes
O10 H10D O11 0.85 2.13 2.919(7) 153.2 . yes

loop_
_geom_torsion_atom_site_label_1
_geom_torsion_atom_site_label_2
_geom_torsion_atom_site_label_3
_geom_torsion_atom_site_label_4
_geom_torsion
_geom_torsion_site_symmetry_1
_geom_torsion_site_symmetry_2
_geom_torsion_site_symmetry_3
_geom_torsion_site_symmetry_4
_geom_torsion_publ_flag
Pb1 O1 C1 N1 174.1(4) . . . . ?
Pb1 O1 C1 C2 -4.2(6) . . . . ?
Pb1 O2 C4 N3 142.5(4) . . . . ?
Pb1 O2 C4 C3 -34.7(5) . . . . ?
Pb1 O3 C6 C5 43.0(4) . . . . ?
Pb1 O3 C7 C8 -50.7(4) . . . . ?
Pb1 O4 C8 C7 -46.6(4) . . . . ?
Pb1 O4 C9 C10 37.9(5) . . . . ?
Pb1 O5 C12 N4 -165.5(3) . . . . ?
Pb1 O5 C12 C11 13.3(6) . . . . ?
Pb1 O6 C14 N6 175.1(4) . . . . ?
Pb1 O6 C14 C13 -4.0(6) . . . . ?
Pb1 O7 N7 O8 10.1(4) . . . . ?
Pb1 O7 N7 O9 -170.7(4) . . . . ?
Pb1 O8 N7 O7 -10.0(4) . . . . ?
Pb1 O8 N7 O9 170.8(4) . . . . ?
Pb1 N2 C2 C1 41.0(4) . . . . ?
Pb1 N2 C3 C4 42.9(4) . . . . ?
Pb1 N2 C5 C6 49.9(4) . . . . ?
Pb1 N5 C10 C9 50.2(5) . . . . ?
Pb1 N5 C11 C12 -48.7(4) . . . . ?
Pb1 N5 C13 C14 -40.6(4) . . . . ?
O1 C1 C2 N2 -28.1(6) . . . . ?
O3 C7 C8 O4 65.7(5) . . . . ?
O4 C9 C10 N5 -60.3(6) . . . . ?
N1 C1 C2 N2 153.6(4) . . . . ?
N2 C3 C4 O2 -6.0(6) . . . . ?
N2 C3 C4 N3 176.5(4) . . . . ?
N2 C5 C6 O3 -65.4(5) . . . . ?
N5 C11 C12 O5 28.0(6) . . . . ?
N5 C11 C12 N4 -153.1(4) . . . . ?
N5 C13 C14 O6 32.8(7) . . . . ?
N5 C13 C14 N6 -146.4(5) . . . . ?
C2 N2 C3 C4 -75.1(5) . . . . ?
C2 N2 C5 C6 167.7(4) . . . . ?
C3 N2 C2 C1 159.6(4) . . . . ?
C3 N2 C5 C6 -70.0(5) . . . . ?
C5 N2 C2 C1 -76.3(4) . . . . ?
C5 N2 C3 C4 161.8(4) . . . . ?
C6 O3 C7 C8 179.7(4) . . . . ?
C7 O3 C6 C5 173.0(4) . . . . ?
C8 O4 C9 C10 169.8(4) . . . . ?
C9 O4 C8 C7 179.6(4) . . . . ?
C10 N5 C11 C12 -167.2(4) . . . . ?
C10 N5 C13 C14 81.6(5) . . . . ?
C11 N5 C10 C9 165.7(4) . . . . ?
C11 N5 C13 C14 -156.4(4) . . . . ?
C13 N5 C10 C9 -71.3(5) . . . . ?
C13 N5 C11 C12 69.0(5) . . . . ?
